data_7204645
loop_
_publ_author_name
'Tanaka, Koichi'
'Tomomori, Akihiro'
'Scott, Janet L.'

_publ_section_title
;
 Novel photochromism of propargylallene in the solid state
;
_journal_issue 27
_journal_name_full CrystEngComm
_journal_page_first 147
_journal_paper_doi 10.1039/b303461e
_journal_volume 5
_journal_year 2003
_chemical_formula_moiety 'C44 H24 Br2 O2'
_chemical_formula_sum 'C44 H24 Br2 O2'
_chemical_formula_weight 744.45
_chemical_name_common
;
3-(2,7-Dibromo-fluoren-9-ylidene)-2-(9-(3-oxo-3-phenyl-prop-1-
ynyl)-9H-fluoren-9-yl)-1-phenyl-propenone
;
_chemical_name_systematic
; 
3-(2,7-Dibromo-fluoren-9-ylidene)-2-[9-(3-oxo-3-phenyl-prop-1-ynyl)-
9H-fluoren-9-yl]-1-phenyl-propenone 
;
_space_group_IT_number 2
_symmetry_cell_setting triclinic
_symmetry_space_group_name_Hall '-P 1'
_symmetry_space_group_name_H-M 'P -1'
_atom_sites_solution_hydrogens geom
_atom_sites_solution_primary direct
_atom_sites_solution_secondary difmap
_audit_creation_method SHELXL-97
_cell_angle_alpha 79.1840(10)
_cell_angle_beta 83.9980(10)
_cell_angle_gamma 68.4360(10)
_cell_formula_units_Z 2
_cell_length_a 9.1420(2)
_cell_length_b 9.6756(2)
_cell_length_c 19.9513(5)
_cell_measurement_temperature 123(2)
_cell_volume 1610.88(6)
_computing_cell_refinement 'Nonius collect'
_computing_data_collection 'Nonius collect'
_computing_data_reduction 'Nonius collect'
_computing_molecular_graphics X-Seed
_computing_publication_material ciftab
_computing_structure_refinement 'SHELXL-97 (Sheldrick, 1997)'
_computing_structure_solution 'SHELXS-97 (Sheldrick, 1990)'
_diffrn_ambient_temperature 123(2)
_diffrn_measured_fraction_theta_full 0.970
_diffrn_measured_fraction_theta_max 0.970
_diffrn_measurement_device_type 'Enraf Nonius Kappa CCD'
_diffrn_measurement_method 'phi and omega scans'
_diffrn_radiation_monochromator graphite
_diffrn_radiation_source 'fine-focus sealed tube'
_diffrn_radiation_type MoK\a
_diffrn_radiation_wavelength 0.71073
_diffrn_reflns_av_R_equivalents 0.0000
_diffrn_reflns_av_sigmaI/netI 0.0671
_diffrn_reflns_limit_h_max 11
_diffrn_reflns_limit_h_min 0
_diffrn_reflns_limit_k_max 12
_diffrn_reflns_limit_k_min -11
_diffrn_reflns_limit_l_max 26
_diffrn_reflns_limit_l_min -26
_diffrn_reflns_number 7750
_diffrn_reflns_theta_full 28.30
_diffrn_reflns_theta_max 28.30
_diffrn_reflns_theta_min 2.29
_exptl_absorpt_coefficient_mu 2.556
_exptl_absorpt_correction_type none
_exptl_crystal_colour green
_exptl_crystal_density_diffrn 1.535
_exptl_crystal_density_method 'not measured'
_exptl_crystal_description 'long prisms'
_exptl_crystal_F_000 748
_exptl_crystal_size_max 0.35
_exptl_crystal_size_mid 0.25
_exptl_crystal_size_min 0.15
_refine_diff_density_max 1.946
_refine_diff_density_min -0.711
_refine_diff_density_rms 0.096
_refine_ls_extinction_method none
_refine_ls_goodness_of_fit_ref 1.026
_refine_ls_hydrogen_treatment mixed
_refine_ls_matrix_type full
_refine_ls_number_parameters 433
_refine_ls_number_reflns 7750
_refine_ls_number_restraints 0
_refine_ls_restrained_S_all 1.026
_refine_ls_R_factor_all 0.0928
_refine_ls_R_factor_gt 0.0523
_refine_ls_shift/su_max 0.000
_refine_ls_shift/su_mean 0.000
_refine_ls_structure_factor_coef Fsqd
_refine_ls_weighting_details 'calc w=1/[\s^2^(Fo^2^)+(0.0594P)^2^+2.3636P] where P=(Fo^2^+2Fc^2^)/3'
_refine_ls_weighting_scheme calc
_refine_ls_wR_factor_gt 0.1191
_refine_ls_wR_factor_ref 0.1338
_reflns_number_gt 5268
_reflns_number_total 7750
_reflns_threshold_expression >2sigma(I)
_cod_data_source_file b303461e.txt
_cod_data_source_block 1
_cod_depositor_comments
;
The following automatic conversions were performed:
'_symmetry_cell_setting' value 'Triclinic' changed to 'triclinic'
according to '/home/saulius/struct/CIF-dictionaries/cif_core.dic'
dictionary named 'cif_core.dic' version 2.4.1 from 2010-06-29.

Automatic conversion script
Id: cif_fix_enum 1527 2010-12-29 10:47:43Z saulius 
;
_cod_original_sg_symbol_H-M P-1
_cod_database_code 7204645

loop_
_symmetry_equiv_pos_as_xyz
'x, y, z'
'-x, -y, -z'

loop_
_atom_site_label
_atom_site_type_symbol
_atom_site_fract_x
_atom_site_fract_y
_atom_site_fract_z
_atom_site_U_iso_or_equiv
_atom_site_adp_type
_atom_site_occupancy
_atom_site_symmetry_multiplicity
_atom_site_calc_flag
_atom_site_refinement_flags
_atom_site_disorder_assembly
_atom_site_disorder_group
Br1 Br 0.09512(5) 0.67217(5) 0.49223(2) 0.03770(13) Uani 1 1 d . . .
O1 O -0.4121(3) 0.6181(3) 0.39773(13) 0.0305(6) Uani 1 1 d . . .
C1 C -0.1379(4) 0.2453(4) 0.25836(17) 0.0194(7) Uani 1 1 d . . .
Br2 Br -0.65341(5) 0.88887(5) 0.08468(2) 0.03872(13) Uani 1 1 d . . .
O2 O 0.3045(3) 0.5461(3) 0.16685(14) 0.0374(7) Uani 1 1 d . . .
C2 C -0.0001(4) 0.1166(4) 0.28678(17) 0.0198(7) Uani 1 1 d . . .
C3 C 0.0858(4) 0.0974(4) 0.34281(18) 0.0240(8) Uani 1 1 d . . .
H3 H 0.0629 0.1763 0.3688 0.029 Uiso 1 1 calc R . .
C4 C 0.2070(4) -0.0400(4) 0.3606(2) 0.0300(8) Uani 1 1 d . . .
H4 H 0.2684 -0.0551 0.3987 0.036 Uiso 1 1 calc R . .
C5 C 0.2379(4) -0.1547(4) 0.3225(2) 0.0273(8) Uani 1 1 d . . .
H5 H 0.3198 -0.2483 0.3356 0.033 Uiso 1 1 calc R . .
C6 C 0.1531(4) -0.1370(4) 0.26616(19) 0.0257(8) Uani 1 1 d . . .
H6 H 0.1765 -0.2165 0.2406 0.031 Uiso 1 1 calc R . .
C7 C 0.0328(4) 0.0000(4) 0.24769(17) 0.0207(7) Uani 1 1 d . . .
C8 C -0.0780(4) 0.0524(4) 0.19254(17) 0.0216(7) Uani 1 1 d . . .
C9 C -0.0943(4) -0.0171(4) 0.14023(18) 0.0263(8) Uani 1 1 d . . .
H9 H -0.0248 -0.1162 0.1359 0.032 Uiso 1 1 calc R . .
C10 C -0.2126(5) 0.0594(4) 0.09460(19) 0.0310(9) Uani 1 1 d . . .
H10 H -0.2233 0.0125 0.0585 0.037 Uiso 1 1 calc R . .
C11 C -0.3168(5) 0.2048(4) 0.1007(2) 0.0333(9) Uani 1 1 d . . .
H11 H -0.3976 0.2552 0.0689 0.040 Uiso 1 1 calc R . .
C12 C -0.3031(4) 0.2767(4) 0.15319(18) 0.0258(8) Uani 1 1 d . . .
H12 H -0.3736 0.3754 0.1577 0.031 Uiso 1 1 calc R . .
C13 C -0.1832(4) 0.1994(4) 0.19847(17) 0.0211(7) Uani 1 1 d . . .
C14 C -0.2041(4) 0.3735(4) 0.28195(17) 0.0204(7) Uani 1 1 d . . .
C15 C -0.2623(4) 0.4989(3) 0.30741(16) 0.0168(7) Uani 1 1 d . . .
C16 C -0.2096(4) 0.6344(3) 0.27912(16) 0.0179(7) Uani 1 1 d . . .
C17 C -0.1774(4) 0.7139(4) 0.33308(16) 0.0192(7) Uani 1 1 d . . .
C18 C -0.0658(4) 0.6539(4) 0.38177(17) 0.0212(7) Uani 1 1 d . . .
H18 H 0.0024 0.5515 0.3866 0.025 Uiso 1 1 calc R . .
C19 C -0.0571(4) 0.7508(4) 0.42408(17) 0.0252(8) Uani 1 1 d . . .
C20 C -0.1550(4) 0.9004(4) 0.41724(19) 0.0277(8) Uani 1 1 d . . .
H20 H -0.1469 0.9626 0.4473 0.033 Uiso 1 1 calc R . .
C21 C -0.2648(4) 0.9601(4) 0.36676(18) 0.0247(8) Uani 1 1 d . . .
H21 H -0.3313 1.0631 0.3615 0.030 Uiso 1 1 calc R . .
C22 C -0.2763(4) 0.8662(4) 0.32358(17) 0.0199(7) Uani 1 1 d . . .
C23 C -0.3773(4) 0.8956(4) 0.26675(17) 0.0201(7) Uani 1 1 d . . .
C24 C -0.4929(4) 1.0278(4) 0.23711(19) 0.0265(8) Uani 1 1 d . . .
H24 H -0.5158 1.1192 0.2541 0.032 Uiso 1 1 calc R . .
C25 C -0.5733(4) 1.0245(4) 0.18310(19) 0.0276(8) Uani 1 1 d . . .
H25 H -0.6521 1.1139 0.1628 0.033 Uiso 1 1 calc R . .
C26 C -0.5389(4) 0.8902(4) 0.15816(18) 0.0271(8) Uani 1 1 d . . .
C27 C -0.4237(4) 0.7576(4) 0.18684(16) 0.0215(7) Uani 1 1 d . . .
H27 H -0.4009 0.6660 0.1700 0.026 Uiso 1 1 calc R . .
C28 C -0.3437(4) 0.7637(4) 0.24057(17) 0.0194(7) Uani 1 1 d . . .
C29 C -0.0676(4) 0.5868(4) 0.23388(17) 0.0205(7) Uani 1 1 d . . .
C30 C 0.0505(4) 0.5504(4) 0.19958(18) 0.0248(8) Uani 1 1 d . . .
C31 C 0.1925(4) 0.5160(4) 0.15501(19) 0.0250(8) Uani 1 1 d . . .
C32 C 0.1907(4) 0.4467(4) 0.09516(18) 0.0245(8) Uani 1 1 d . . .
C33 C 0.2942(5) 0.4585(4) 0.03950(19) 0.0307(9) Uani 1 1 d . . .
H33 H 0.3626 0.5121 0.0400 0.037 Uiso 1 1 calc R . .
C34 C 0.2967(5) 0.3924(5) -0.0158(2) 0.0386(10) Uani 1 1 d . . .
H34 H 0.3667 0.4010 -0.0537 0.046 Uiso 1 1 calc R . .
C35 C 0.1977(5) 0.3126(4) -0.0171(2) 0.0395(10) Uani 1 1 d . . .
H35 H 0.2011 0.2665 -0.0555 0.047 Uiso 1 1 calc R . .
C36 C 0.0945(5) 0.3006(4) 0.0377(2) 0.0351(9) Uani 1 1 d . . .
H36 H 0.0275 0.2455 0.0372 0.042 Uiso 1 1 calc R . .
C37 C 0.0898(4) 0.3698(4) 0.09328(19) 0.0277(8) Uani 1 1 d . . .
H37 H 0.0169 0.3645 0.1304 0.033 Uiso 1 1 calc R . .
C38 C -0.3849(4) 0.5183(4) 0.36433(16) 0.0186(7) Uani 1 1 d . . .
C39 C -0.4756(4) 0.4138(4) 0.38021(17) 0.0207(7) Uani 1 1 d . . .
C40 C -0.4887(4) 0.3482(4) 0.44732(18) 0.0259(8) Uani 1 1 d . . .
H40 H -0.4325 0.3624 0.4814 0.031 Uiso 1 1 calc R . .
C41 C -0.5833(5) 0.2619(5) 0.4653(2) 0.0321(9) Uani 1 1 d . . .
H41 H -0.5882 0.2132 0.5110 0.039 Uiso 1 1 calc R . .
C42 C -0.6702(5) 0.2475(5) 0.4161(2) 0.0337(9) Uani 1 1 d . . .
H42 H -0.7372 0.1907 0.4285 0.040 Uiso 1 1 calc R . .
C43 C -0.6605(4) 0.3152(4) 0.3491(2) 0.0302(8) Uani 1 1 d . . .
H43 H -0.7222 0.3062 0.3159 0.036 Uiso 1 1 calc R . .
C44 C -0.5607(4) 0.3966(4) 0.33009(18) 0.0251(8) Uani 1 1 d . . .
H44 H -0.5506 0.4398 0.2838 0.030 Uiso 1 1 calc R . .

loop_
_atom_site_aniso_label
_atom_site_aniso_U_11
_atom_site_aniso_U_22
_atom_site_aniso_U_33
_atom_site_aniso_U_23
_atom_site_aniso_U_13
_atom_site_aniso_U_12
Br1 0.0371(2) 0.0592(3) 0.0253(2) -0.00532(18) -0.00622(17) -0.0264(2)
O1 0.0395(16) 0.0341(14) 0.0289(14) -0.0175(12) 0.0132(12) -0.0236(13)
C1 0.0226(18) 0.0191(16) 0.0206(17) -0.0044(13) 0.0033(14) -0.0127(14)
Br2 0.0396(2) 0.0420(2) 0.0271(2) -0.00419(17) -0.01242(17) -0.00358(19)
O2 0.0283(15) 0.0498(17) 0.0377(16) -0.0149(13) 0.0061(12) -0.0161(13)
C2 0.0194(17) 0.0186(16) 0.0239(18) -0.0058(13) 0.0047(14) -0.0102(14)
C3 0.0249(18) 0.0237(18) 0.030(2) -0.0107(15) 0.0047(15) -0.0153(15)
C4 0.026(2) 0.033(2) 0.035(2) -0.0030(17) -0.0045(16) -0.0155(17)
C5 0.0182(18) 0.0221(18) 0.038(2) -0.0029(16) 0.0016(16) -0.0052(15)
C6 0.0230(18) 0.0200(17) 0.034(2) -0.0079(15) 0.0055(16) -0.0078(15)
C7 0.0206(17) 0.0211(17) 0.0239(18) -0.0088(14) 0.0062(14) -0.0109(14)
C8 0.0257(19) 0.0199(17) 0.0208(17) -0.0053(13) 0.0043(14) -0.0105(15)
C9 0.034(2) 0.0221(18) 0.0254(19) -0.0098(15) 0.0033(16) -0.0118(16)
C10 0.044(2) 0.030(2) 0.0236(19) -0.0092(16) 0.0003(17) -0.0156(18)
C11 0.036(2) 0.037(2) 0.028(2) -0.0018(17) -0.0073(17) -0.0138(18)
C12 0.0280(19) 0.0217(17) 0.028(2) -0.0023(15) -0.0014(16) -0.0100(15)
C13 0.0242(18) 0.0202(17) 0.0208(17) -0.0071(14) 0.0047(14) -0.0099(15)
C14 0.0203(17) 0.0239(18) 0.0176(17) -0.0021(14) 0.0004(14) -0.0095(15)
C15 0.0189(16) 0.0165(16) 0.0154(16) -0.0040(12) -0.0028(13) -0.0057(13)
C16 0.0206(17) 0.0161(15) 0.0164(16) -0.0044(13) -0.0002(13) -0.0051(14)
C17 0.0212(17) 0.0219(17) 0.0177(17) -0.0060(13) 0.0064(14) -0.0119(14)
C18 0.0190(17) 0.0235(17) 0.0224(18) -0.0040(14) 0.0046(14) -0.0103(15)
C19 0.0233(18) 0.043(2) 0.0169(17) -0.0066(15) 0.0037(14) -0.0209(17)
C20 0.034(2) 0.034(2) 0.0258(19) -0.0113(16) 0.0092(16) -0.0239(18)
C21 0.030(2) 0.0233(18) 0.0270(19) -0.0099(15) 0.0092(16) -0.0164(16)
C22 0.0219(17) 0.0195(16) 0.0220(17) -0.0072(13) 0.0083(14) -0.0122(14)
C23 0.0221(18) 0.0183(16) 0.0203(17) -0.0051(13) 0.0058(14) -0.0084(14)
C24 0.028(2) 0.0177(17) 0.031(2) -0.0060(14) 0.0067(16) -0.0071(15)
C25 0.026(2) 0.0206(18) 0.029(2) 0.0003(15) 0.0011(16) -0.0024(15)
C26 0.0261(19) 0.030(2) 0.0211(18) -0.0017(15) -0.0009(15) -0.0070(16)
C27 0.0265(19) 0.0208(17) 0.0152(16) -0.0055(13) 0.0029(14) -0.0056(15)
C28 0.0209(17) 0.0175(16) 0.0180(17) -0.0035(13) 0.0078(14) -0.0067(14)
C29 0.0233(18) 0.0166(16) 0.0212(18) -0.0053(13) 0.0018(15) -0.0062(14)
C30 0.028(2) 0.0232(18) 0.0237(19) -0.0073(14) 0.0009(16) -0.0089(16)
C31 0.0231(19) 0.0221(18) 0.0277(19) -0.0046(15) 0.0027(15) -0.0062(15)
C32 0.0229(18) 0.0231(18) 0.0221(18) -0.0037(14) 0.0046(15) -0.0033(15)
C33 0.028(2) 0.033(2) 0.028(2) -0.0072(16) 0.0050(16) -0.0066(17)
C34 0.039(2) 0.042(2) 0.026(2) -0.0090(18) 0.0093(18) -0.006(2)
C35 0.053(3) 0.030(2) 0.031(2) -0.0138(17) 0.002(2) -0.006(2)
C36 0.041(2) 0.025(2) 0.038(2) -0.0068(17) -0.0056(19) -0.0089(18)
C37 0.031(2) 0.0252(18) 0.0232(19) -0.0023(15) 0.0030(16) -0.0077(16)
C38 0.0194(17) 0.0203(17) 0.0166(16) -0.0056(13) -0.0009(13) -0.0062(14)
C39 0.0206(17) 0.0225(17) 0.0228(18) -0.0099(14) 0.0049(14) -0.0104(14)
C40 0.0284(19) 0.035(2) 0.0214(18) -0.0102(15) 0.0020(15) -0.0171(17)
C41 0.036(2) 0.046(2) 0.026(2) -0.0129(17) 0.0061(17) -0.0263(19)
C42 0.031(2) 0.045(2) 0.040(2) -0.0227(19) 0.0114(18) -0.0270(19)
C43 0.0211(18) 0.043(2) 0.035(2) -0.0199(18) -0.0015(16) -0.0141(17)
C44 0.0225(18) 0.0291(19) 0.0223(18) -0.0089(15) -0.0007(15) -0.0052(15)

loop_
_atom_type_symbol
_atom_type_description
_atom_type_scat_dispersion_real
_atom_type_scat_dispersion_imag
_atom_type_scat_source
C C 0.0033 0.0016 'International Tables Vol C Tables 4.2.6.8 and 6.1.1.4'
H H 0.0000 0.0000 'International Tables Vol C Tables 4.2.6.8 and 6.1.1.4'
O O 0.0106 0.0060 'International Tables Vol C Tables 4.2.6.8 and 6.1.1.4'
Br Br -0.2901 2.4595 'International Tables Vol C Tables 4.2.6.8 and 6.1.1.4'

loop_
_geom_angle_atom_site_label_1
_geom_angle_atom_site_label_2
_geom_angle_atom_site_label_3
_geom_angle
_geom_angle_site_symmetry_1
_geom_angle_site_symmetry_3
_geom_angle_publ_flag
C14 C1 C2 125.8(3) . . ?
C14 C1 C13 128.1(3) . . ?
C2 C1 C13 106.1(3) . . ?
C3 C2 C7 121.2(3) . . ?
C3 C2 C1 130.4(3) . . ?
C7 C2 C1 108.3(3) . . ?
C2 C3 C4 118.6(3) . . ?
C5 C4 C3 120.0(4) . . ?
C6 C5 C4 122.0(3) . . ?
C5 C6 C7 118.5(3) . . ?
C6 C7 C2 119.7(3) . . ?
C6 C7 C8 131.6(3) . . ?
C2 C7 C8 108.7(3) . . ?
C9 C8 C13 119.5(3) . . ?
C9 C8 C7 131.5(3) . . ?
C13 C8 C7 109.0(3) . . ?
C10 C9 C8 119.3(3) . . ?
C9 C10 C11 121.1(4) . . ?
C10 C11 C12 120.6(4) . . ?
C13 C12 C11 118.0(3) . . ?
C12 C13 C8 121.6(3) . . ?
C12 C13 C1 130.6(3) . . ?
C8 C13 C1 107.9(3) . . ?
C15 C14 C1 176.6(4) . . ?
C14 C15 C38 121.3(3) . . ?
C14 C15 C16 121.5(3) . . ?
C38 C15 C16 117.1(3) . . ?
C29 C16 C28 110.7(3) . . ?
C29 C16 C17 108.7(3) . . ?
C28 C16 C17 101.1(3) . . ?
C29 C16 C15 109.9(3) . . ?
C28 C16 C15 110.3(3) . . ?
C17 C16 C15 115.8(3) . . ?
C18 C17 C22 122.6(3) . . ?
C18 C17 C16 127.6(3) . . ?
C22 C17 C16 109.7(3) . . ?
C17 C18 C19 116.8(3) . . ?
C20 C19 C18 122.1(3) . . ?
C20 C19 Br1 119.7(3) . . ?
C18 C19 Br1 118.2(3) . . ?
C19 C20 C21 120.3(3) . . ?
C20 C21 C22 119.0(3) . . ?
C21 C22 C17 119.1(3) . . ?
C21 C22 C23 131.6(3) . . ?
C17 C22 C23 109.3(3) . . ?
C28 C23 C24 119.4(3) . . ?
C28 C23 C22 109.3(3) . . ?
C24 C23 C22 131.3(3) . . ?
C25 C24 C23 119.5(3) . . ?
C24 C25 C26 120.1(3) . . ?
C27 C26 C25 121.2(3) . . ?
C27 C26 Br2 119.8(3) . . ?
C25 C26 Br2 119.0(3) . . ?
C28 C27 C26 117.8(3) . . ?
C27 C28 C23 122.0(3) . . ?
C27 C28 C16 127.4(3) . . ?
C23 C28 C16 110.6(3) . . ?
C30 C29 C16 176.8(4) . . ?
C29 C30 C31 176.2(4) . . ?
O2 C31 C30 120.7(3) . . ?
O2 C31 C32 122.6(3) . . ?
C30 C31 C32 116.6(3) . . ?
C37 C32 C33 119.5(3) . . ?
C37 C32 C31 121.7(3) . . ?
C33 C32 C31 118.8(3) . . ?
C34 C33 C32 119.8(4) . . ?
C33 C34 C35 120.7(4) . . ?
C36 C35 C34 120.0(4) . . ?
C35 C36 C37 119.4(4) . . ?
C32 C37 C36 120.6(3) . . ?
O1 C38 C15 120.6(3) . . ?
O1 C38 C39 119.5(3) . . ?
C15 C38 C39 119.9(3) . . ?
C40 C39 C44 120.1(3) . . ?
C40 C39 C38 118.5(3) . . ?
C44 C39 C38 120.9(3) . . ?
C39 C40 C41 120.5(3) . . ?
C42 C41 C40 119.5(4) . . ?
C41 C42 C43 120.5(3) . . ?
C42 C43 C44 120.4(3) . . ?
C43 C44 C39 119.0(3) . . ?

loop_
_geom_bond_atom_site_label_1
_geom_bond_atom_site_label_2
_geom_bond_distance
_geom_bond_site_symmetry_2
_geom_bond_publ_flag
Br1 C19 1.896(4) . ?
O1 C38 1.211(4) . ?
C1 C14 1.317(5) . ?
C1 C2 1.480(5) . ?
C1 C13 1.495(5) . ?
Br2 C26 1.893(4) . ?
O2 C31 1.218(4) . ?
C2 C3 1.378(5) . ?
C2 C7 1.415(5) . ?
C3 C4 1.394(5) . ?
C4 C5 1.390(5) . ?
C5 C6 1.380(5) . ?
C6 C7 1.390(5) . ?
C7 C8 1.463(5) . ?
C8 C9 1.391(5) . ?
C8 C13 1.413(5) . ?
C9 C10 1.383(5) . ?
C10 C11 1.398(6) . ?
C11 C12 1.402(5) . ?
C12 C13 1.388(5) . ?
C14 C15 1.309(5) . ?
C15 C38 1.497(5) . ?
C15 C16 1.548(4) . ?
C16 C29 1.478(5) . ?
C16 C28 1.539(5) . ?
C16 C17 1.544(5) . ?
C17 C18 1.372(5) . ?
C17 C22 1.405(5) . ?
C18 C19 1.401(5) . ?
C19 C20 1.384(5) . ?
C20 C21 1.387(5) . ?
C21 C22 1.401(5) . ?
C22 C23 1.457(5) . ?
C23 C28 1.387(5) . ?
C23 C24 1.398(5) . ?
C24 C25 1.377(5) . ?
C25 C26 1.395(5) . ?
C26 C27 1.393(5) . ?
C27 C28 1.381(5) . ?
C29 C30 1.189(5) . ?
C30 C31 1.463(5) . ?
C31 C32 1.480(5) . ?
C32 C37 1.388(5) . ?
C32 C33 1.398(5) . ?
C33 C34 1.370(6) . ?
C34 C35 1.393(6) . ?
C35 C36 1.383(6) . ?
C36 C37 1.389(6) . ?
C38 C39 1.501(4) . ?
C39 C40 1.383(5) . ?
C39 C44 1.397(5) . ?
C40 C41 1.388(5) . ?
C41 C42 1.381(5) . ?
C42 C43 1.384(6) . ?
C43 C44 1.393(5) . ?

loop_
_geom_torsion_atom_site_label_1
_geom_torsion_atom_site_label_2
_geom_torsion_atom_site_label_3
_geom_torsion_atom_site_label_4
_geom_torsion
_geom_torsion_site_symmetry_1
_geom_torsion_site_symmetry_2
_geom_torsion_site_symmetry_3
_geom_torsion_site_symmetry_4
_geom_torsion_publ_flag
C14 C1 C2 C3 2.1(6) . . . . ?
C13 C1 C2 C3 -178.3(3) . . . . ?
C14 C1 C2 C7 179.1(3) . . . . ?
C13 C1 C2 C7 -1.3(3) . . . . ?
C7 C2 C3 C4 0.0(5) . . . . ?
C1 C2 C3 C4 176.7(3) . . . . ?
C2 C3 C4 C5 -0.7(5) . . . . ?
C3 C4 C5 C6 0.9(5) . . . . ?
C4 C5 C6 C7 -0.4(5) . . . . ?
C5 C6 C7 C2 -0.3(5) . . . . ?
C5 C6 C7 C8 -178.9(3) . . . . ?
C3 C2 C7 C6 0.4(5) . . . . ?
C1 C2 C7 C6 -176.9(3) . . . . ?
C3 C2 C7 C8 179.3(3) . . . . ?
C1 C2 C7 C8 2.0(3) . . . . ?
C6 C7 C8 C9 -2.2(6) . . . . ?
C2 C7 C8 C9 179.1(3) . . . . ?
C6 C7 C8 C13 176.8(3) . . . . ?
C2 C7 C8 C13 -1.9(4) . . . . ?
C13 C8 C9 C10 0.5(5) . . . . ?
C7 C8 C9 C10 179.4(3) . . . . ?
C8 C9 C10 C11 -0.6(5) . . . . ?
C9 C10 C11 C12 0.3(6) . . . . ?
C10 C11 C12 C13 0.1(5) . . . . ?
C11 C12 C13 C8 -0.3(5) . . . . ?
C11 C12 C13 C1 179.4(3) . . . . ?
C9 C8 C13 C12 0.0(5) . . . . ?
C7 C8 C13 C12 -179.1(3) . . . . ?
C9 C8 C13 C1 -179.8(3) . . . . ?
C7 C8 C13 C1 1.1(4) . . . . ?
C14 C1 C13 C12 -0.1(6) . . . . ?
C2 C1 C13 C12 -179.6(3) . . . . ?
C14 C1 C13 C8 179.7(3) . . . . ?
C2 C1 C13 C8 0.1(3) . . . . ?
C2 C1 C14 C15 17(6) . . . . ?
C13 C1 C14 C15 -163(6) . . . . ?
C1 C14 C15 C38 -104(6) . . . . ?
C1 C14 C15 C16 77(6) . . . . ?
C14 C15 C16 C29 -12.6(4) . . . . ?
C38 C15 C16 C29 168.6(3) . . . . ?
C14 C15 C16 C28 109.8(4) . . . . ?
C38 C15 C16 C28 -69.1(4) . . . . ?
C14 C15 C16 C17 -136.2(3) . . . . ?
C38 C15 C16 C17 44.9(4) . . . . ?
C29 C16 C17 C18 -62.1(4) . . . . ?
C28 C16 C17 C18 -178.6(3) . . . . ?
C15 C16 C17 C18 62.2(4) . . . . ?
C29 C16 C17 C22 114.7(3) . . . . ?
C28 C16 C17 C22 -1.8(3) . . . . ?
C15 C16 C17 C22 -121.0(3) . . . . ?
C22 C17 C18 C19 2.1(5) . . . . ?
C16 C17 C18 C19 178.4(3) . . . . ?
C17 C18 C19 C20 -0.5(5) . . . . ?
C17 C18 C19 Br1 179.8(2) . . . . ?
C18 C19 C20 C21 -0.9(5) . . . . ?
Br1 C19 C20 C21 178.8(2) . . . . ?
C19 C20 C21 C22 0.8(5) . . . . ?
C20 C21 C22 C17 0.7(5) . . . . ?
C20 C21 C22 C23 -179.6(3) . . . . ?
C18 C17 C22 C21 -2.2(5) . . . . ?
C16 C17 C22 C21 -179.1(3) . . . . ?
C18 C17 C22 C23 178.0(3) . . . . ?
C16 C17 C22 C23 1.1(3) . . . . ?
C21 C22 C23 C28 -179.5(3) . . . . ?
C17 C22 C23 C28 0.3(4) . . . . ?
C21 C22 C23 C24 1.0(6) . . . . ?
C17 C22 C23 C24 -179.2(3) . . . . ?
C28 C23 C24 C25 1.0(5) . . . . ?
C22 C23 C24 C25 -179.6(3) . . . . ?
C23 C24 C25 C26 -0.2(5) . . . . ?
C24 C25 C26 C27 -0.1(5) . . . . ?
C24 C25 C26 Br2 179.2(3) . . . . ?
C25 C26 C27 C28 -0.4(5) . . . . ?
Br2 C26 C27 C28 -179.7(2) . . . . ?
C26 C27 C28 C23 1.3(5) . . . . ?
C26 C27 C28 C16 -178.3(3) . . . . ?
C24 C23 C28 C27 -1.5(5) . . . . ?
C22 C23 C28 C27 178.9(3) . . . . ?
C24 C23 C28 C16 178.1(3) . . . . ?
C22 C23 C28 C16 -1.5(4) . . . . ?
C29 C16 C28 C27 66.5(4) . . . . ?
C17 C16 C28 C27 -178.4(3) . . . . ?
C15 C16 C28 C27 -55.3(4) . . . . ?
C29 C16 C28 C23 -113.1(3) . . . . ?
C17 C16 C28 C23 2.0(3) . . . . ?
C15 C16 C28 C23 125.1(3) . . . . ?
C28 C16 C29 C30 119(6) . . . . ?
C17 C16 C29 C30 9(6) . . . . ?
C15 C16 C29 C30 -119(6) . . . . ?
C16 C29 C30 C31 -88(9) . . . . ?
C29 C30 C31 O2 81(6) . . . . ?
C29 C30 C31 C32 -98(6) . . . . ?
O2 C31 C32 C37 158.9(4) . . . . ?
C30 C31 C32 C37 -22.2(5) . . . . ?
O2 C31 C32 C33 -20.6(5) . . . . ?
C30 C31 C32 C33 158.2(3) . . . . ?
C37 C32 C33 C34 -0.9(5) . . . . ?
C31 C32 C33 C34 178.6(4) . . . . ?
C32 C33 C34 C35 -0.4(6) . . . . ?
C33 C34 C35 C36 0.5(6) . . . . ?
C34 C35 C36 C37 0.6(6) . . . . ?
C33 C32 C37 C36 2.1(5) . . . . ?
C31 C32 C37 C36 -177.4(3) . . . . ?
C35 C36 C37 C32 -1.9(6) . . . . ?
C14 C15 C38 O1 163.2(3) . . . . ?
C16 C15 C38 O1 -18.0(5) . . . . ?
C14 C15 C38 C39 -17.0(5) . . . . ?
C16 C15 C38 C39 161.9(3) . . . . ?
O1 C38 C39 C40 -49.1(5) . . . . ?
C15 C38 C39 C40 131.1(3) . . . . ?
O1 C38 C39 C44 123.4(4) . . . . ?
C15 C38 C39 C44 -56.4(4) . . . . ?
C44 C39 C40 C41 1.5(5) . . . . ?
C38 C39 C40 C41 174.1(3) . . . . ?
C39 C40 C41 C42 -3.0(6) . . . . ?
C40 C41 C42 C43 1.6(6) . . . . ?
C41 C42 C43 C44 1.1(6) . . . . ?
C42 C43 C44 C39 -2.5(5) . . . . ?
C40 C39 C44 C43 1.2(5) . . . . ?
C38 C39 C44 C43 -171.1(3) . . . . ?

loop_
_cod_changelog_entry_id
_cod_changelog_entry_author
_cod_changelog_entry_date
_cod_changelog_entry_text
1 'Vaitkus, Antanas' 2022-05-07T04:25:00+03:00
;
 Replaced the '&#x00A5;' sequences with backslash symbols ('\')
 in multiple data values.
;

loop_
_cod_related_entry_id
_cod_related_entry_database
_cod_related_entry_code
1 ChemSpider 9311516
